data_7026407
loop_
_publ_author_name
'Junold, Konstantin'
'Burschka, Christian'
'Bertermann, R\"udiger'
'Tacke, Reinhold'

_publ_section_title
;
 Novel neutral hexacoordinate silicon(IV) complexes with two bidentate
 monoanionic benzamidinato ligands.
;
_journal_issue 39
_journal_name_full 'Dalton transactions (Cambridge, England : 2003)'
_journal_page_first 9401
_journal_page_last 9413
_journal_paper_doi 10.1039/c0dt00391c
_journal_volume 39
_journal_year 2010
_chemical_formula_moiety 'C32 H42 N4 Se2 Si, 1/2 (C7H8) '
_chemical_formula_sum 'C35.5 H46 N4 Se2 Si'
_chemical_formula_weight 714.77
_chemical_name_systematic
;
?
;
_space_group_IT_number 14
_symmetry_cell_setting monoclinic
_symmetry_space_group_name_Hall '-P 2yn'
_symmetry_space_group_name_H-M 'P 1 21/n 1'
_atom_sites_solution_hydrogens geom
_atom_sites_solution_primary direct
_atom_sites_solution_secondary difmap
_audit_creation_method SHELXL-97
_cell_angle_alpha 90.00
_cell_angle_beta 90.15(3)
_cell_angle_gamma 90.00
_cell_formula_units_Z 4
_cell_length_a 12.370(3)
_cell_length_b 20.230(4)
_cell_length_c 13.968(3)
_cell_measurement_reflns_used 5000
_cell_measurement_temperature 173(2)
_cell_measurement_theta_max 25.3
_cell_measurement_theta_min 2.4
_cell_volume 3495.4(13)
_computing_cell_refinement Stoe-IPDS
_computing_data_collection Stoe-IPDS
_computing_data_reduction Stoe-IPDS
_computing_molecular_graphics Ortep/Povray
_computing_publication_material Bruker-SHELXTL
_computing_structure_refinement 'SHELXL-97 (Sheldrick, 2008)'
_computing_structure_solution 'SHELXS-97 (Sheldrick, 2008)'
_diffrn_ambient_temperature 173(2)
_diffrn_measured_fraction_theta_full 0.992
_diffrn_measured_fraction_theta_max 0.992
_diffrn_measurement_device_type image_plate_Stoe_IPDS
_diffrn_measurement_method omega_scan
_diffrn_radiation_monochromator graphite
_diffrn_radiation_source 'fine-focus sealed tube'
_diffrn_radiation_type MoK\a
_diffrn_radiation_wavelength 0.71073
_diffrn_reflns_av_R_equivalents 0.0509
_diffrn_reflns_av_sigmaI/netI 0.0402
_diffrn_reflns_limit_h_max 16
_diffrn_reflns_limit_h_min -16
_diffrn_reflns_limit_k_max 27
_diffrn_reflns_limit_k_min -27
_diffrn_reflns_limit_l_max 19
_diffrn_reflns_limit_l_min -19
_diffrn_reflns_number 41663
_diffrn_reflns_theta_full 29.14
_diffrn_reflns_theta_max 29.14
_diffrn_reflns_theta_min 2.42
_exptl_absorpt_coefficient_mu 2.179
_exptl_absorpt_correction_T_max 0.4196
_exptl_absorpt_correction_T_min 0.3813
_exptl_absorpt_correction_type multi-scan
_exptl_absorpt_process_details
;
[c.f. r.h. blessing, acta cryst. (1995), a51, 33-38]
;
_exptl_crystal_colour colorless
_exptl_crystal_density_diffrn 1.358
_exptl_crystal_density_method 'not measured'
_exptl_crystal_description prism
_exptl_crystal_F_000 1476
_exptl_crystal_size_max .3
_exptl_crystal_size_mid .2
_exptl_crystal_size_min .2
_refine_diff_density_max 0.671
_refine_diff_density_min -0.748
_refine_diff_density_rms 0.083
_refine_ls_extinction_method none
_refine_ls_goodness_of_fit_ref 1.019
_refine_ls_hydrogen_treatment constr
_refine_ls_matrix_type full
_refine_ls_number_parameters 371
_refine_ls_number_reflns 9336
_refine_ls_number_restraints 4
_refine_ls_restrained_S_all 1.019
_refine_ls_R_factor_all 0.0539
_refine_ls_R_factor_gt 0.0358
_refine_ls_shift/su_max 0.001
_refine_ls_shift/su_mean 0.000
_refine_ls_structure_factor_coef Fsqd
_refine_ls_weighting_details 'calc w=1/[\s^2^(Fo^2^)+(0.0521P)^2^+0.0000P] where P=(Fo^2^+2Fc^2^)/3'
_refine_ls_weighting_scheme calc
_refine_ls_wR_factor_gt 0.0836
_refine_ls_wR_factor_ref 0.0888
_reflns_number_gt 7014
_reflns_number_total 9336
_reflns_threshold_expression >2sigma(I)
_cod_data_source_file c0dt00391c.txt
_cod_data_source_block jun12u
_cod_original_cell_volume 3495.5(12)
_cod_original_sg_symbol_H-M P21/n
_cod_original_formula_sum 'C35.50 H46 N4 Se2 Si'
_cod_database_code 7026407

loop_
_symmetry_equiv_pos_as_xyz
'x, y, z'
'-x+1/2, y+1/2, -z+1/2'
'-x, -y, -z'
'x-1/2, -y-1/2, z-1/2'

loop_
_atom_site_label
_atom_site_type_symbol
_atom_site_fract_x
_atom_site_fract_y
_atom_site_fract_z
_atom_site_U_iso_or_equiv
_atom_site_adp_type
_atom_site_occupancy
_atom_site_symmetry_multiplicity
_atom_site_calc_flag
_atom_site_refinement_flags
_atom_site_disorder_assembly
_atom_site_disorder_group
C1 C 1.11742(17) 0.21923(10) 0.58138(15) 0.0189(4) Uani 1 1 d . A 2
C2 C 1.23690(17) 0.20753(10) 0.58312(17) 0.0214(4) Uani 1 1 d . A 2
C7 C 1.30220(19) 0.24157(13) 0.64798(19) 0.0304(5) Uani 1 1 d . A 2
H7 H 1.2713 0.2730 0.6903 0.037 Uiso 1 1 calc R A 2
C6 C 1.4133(2) 0.22912(15) 0.6503(2) 0.0377(6) Uani 1 1 d . A 2
H6 H 1.4580 0.2522 0.6946 0.045 Uiso 1 1 calc R A 2
C5 C 1.45879(19) 0.18330(14) 0.5884(2) 0.0333(6) Uani 1 1 d . A 2
H5 H 1.5343 0.1749 0.5905 0.040 Uiso 1 1 calc R A 2
C4 C 1.39392(19) 0.14986(12) 0.52345(18) 0.0285(5) Uani 1 1 d . A 2
H4 H 1.4251 0.1185 0.4810 0.034 Uiso 1 1 calc R A 2
C3 C 1.28281(18) 0.16209(11) 0.52016(17) 0.0246(4) Uani 1 1 d . A 2
H3 H 1.2386 0.1395 0.4751 0.030 Uiso 1 1 calc R A 2
C8 C 1.04746(17) 0.11189(10) 0.65468(16) 0.0200(4) Uani 1 1 d . A 2
H8 H 0.9790 0.1050 0.6912 0.024 Uiso 1 1 calc R A 2
C9 C 1.1398(2) 0.10372(12) 0.72701(18) 0.0278(5) Uani 1 1 d . A 2
H9A H 1.2088 0.1017 0.6929 0.042 Uiso 1 1 calc R A 2
H9B H 1.1293 0.0628 0.7634 0.042 Uiso 1 1 calc R A 2
H9C H 1.1403 0.1415 0.7710 0.042 Uiso 1 1 calc R A 2
C10 C 1.0503(2) 0.05792(11) 0.57812(18) 0.0276(5) Uani 1 1 d . A 2
H10A H 0.9891 0.0637 0.5342 0.041 Uiso 1 1 calc R A 2
H10B H 1.0456 0.0145 0.6088 0.041 Uiso 1 1 calc R A 2
H10C H 1.1181 0.0610 0.5422 0.041 Uiso 1 1 calc R A 2
C11 C 1.12392(18) 0.32878(11) 0.49984(18) 0.0257(5) Uani 1 1 d . A 2
H11 H 1.2034 0.3197 0.5014 0.031 Uiso 1 1 calc R A 2
C12 C 1.1038(2) 0.39276(12) 0.5554(2) 0.0364(6) Uani 1 1 d . A 2
H12A H 1.0260 0.4020 0.5569 0.055 Uiso 1 1 calc R A 2
H12B H 1.1414 0.4294 0.5238 0.055 Uiso 1 1 calc R A 2
H12C H 1.1310 0.3879 0.6210 0.055 Uiso 1 1 calc R A 2
C13 C 1.0898(2) 0.33538(15) 0.3950(2) 0.0396(6) Uani 1 1 d . A 2
H13A H 1.1073 0.2945 0.3608 0.059 Uiso 1 1 calc R A 2
H13B H 1.1284 0.3725 0.3657 0.059 Uiso 1 1 calc R A 2
H13C H 1.0118 0.3434 0.3914 0.059 Uiso 1 1 calc R A 2
C14 C 0.84841(16) 0.32786(10) 0.64669(16) 0.0184(4) Uani 1 1 d . A 2
C15 C 0.79376(18) 0.38266(10) 0.70004(16) 0.0206(4) Uani 1 1 d . A 2
C16 C 0.8407(2) 0.44585(12) 0.70545(19) 0.0296(5) Uani 1 1 d . A 2
H16 H 0.9052 0.4551 0.6712 0.036 Uiso 1 1 calc R A 2
C17 C 0.7926(2) 0.49477(12) 0.7609(2) 0.0342(6) Uani 1 1 d . A 2
H17 H 0.8246 0.5374 0.7644 0.041 Uiso 1 1 calc R A 2
C18 C 0.6981(2) 0.48182(12) 0.81144(18) 0.0302(5) Uani 1 1 d . A 2
H18 H 0.6657 0.5154 0.8494 0.036 Uiso 1 1 calc R A 2
C19 C 0.65128(19) 0.41927(12) 0.80596(17) 0.0267(5) Uani 1 1 d . A 2
H19 H 0.5865 0.4103 0.8399 0.032 Uiso 1 1 calc R A 2
C20 C 0.69906(18) 0.36984(11) 0.75085(17) 0.0242(4) Uani 1 1 d . A 2
H20 H 0.6670 0.3272 0.7479 0.029 Uiso 1 1 calc R A 2
C21 C 0.93469(18) 0.28067(11) 0.79135(16) 0.0216(4) Uani 1 1 d . A 2
H21 H 0.8942 0.3177 0.8223 0.026 Uiso 1 1 calc R A 2
C22 C 1.0551(2) 0.29369(13) 0.80661(19) 0.0313(5) Uani 1 1 d . A 2
H22A H 1.0971 0.2572 0.7793 0.047 Uiso 1 1 calc R A 2
H22B H 1.0703 0.2971 0.8753 0.047 Uiso 1 1 calc R A 2
H22C H 1.0752 0.3351 0.7749 0.047 Uiso 1 1 calc R A 2
C23 C 0.8989(2) 0.21637(12) 0.83956(18) 0.0292(5) Uani 1 1 d . A 2
H23A H 0.8213 0.2098 0.8289 0.044 Uiso 1 1 calc R A 2
H23B H 0.9134 0.2190 0.9085 0.044 Uiso 1 1 calc R A 2
H23C H 0.9390 0.1792 0.8122 0.044 Uiso 1 1 calc R A 2
C24 C 0.77526(18) 0.34277(11) 0.47956(16) 0.0234(4) Uani 1 1 d . A 2
H24 H 0.7920 0.3193 0.4184 0.028 Uiso 1 1 calc R A 2
C25 C 0.7946(2) 0.41693(12) 0.4614(2) 0.0356(6) Uani 1 1 d . A 2
H25A H 0.7727 0.4423 0.5179 0.053 Uiso 1 1 calc R A 2
H25B H 0.7519 0.4312 0.4059 0.053 Uiso 1 1 calc R A 2
H25C H 0.8715 0.4245 0.4488 0.053 Uiso 1 1 calc R A 2
C26 C 0.65612(19) 0.32904(14) 0.5017(2) 0.0338(6) Uani 1 1 d . A 2
H26A H 0.6453 0.2814 0.5096 0.051 Uiso 1 1 calc R A 2
H26B H 0.6110 0.3451 0.4489 0.051 Uiso 1 1 calc R A 2
H26C H 0.6359 0.3518 0.5610 0.051 Uiso 1 1 calc R A 2
C27 C 0.75143(18) 0.11889(10) 0.49509(17) 0.0239(5) Uani 1 1 d . A 2
C28 C 0.81073(19) 0.13175(11) 0.41242(17) 0.0254(5) Uani 1 1 d . A 2
C29 C 0.7880(2) 0.09611(12) 0.32844(19) 0.0328(6) Uani 1 1 d . A 2
H29 H 0.8281 0.1047 0.2719 0.039 Uiso 1 1 calc R A 2
C30 C 0.7070(2) 0.04817(13) 0.3273(2) 0.0406(7) Uani 1 1 d . A 2
H30 H 0.6922 0.0244 0.2701 0.049 Uiso 1 1 calc R A 2
C31 C 0.6481(2) 0.03517(12) 0.4094(2) 0.0407(7) Uani 1 1 d . A 2
H31 H 0.5929 0.0026 0.4087 0.049 Uiso 1 1 calc R A 2
C32 C 0.6705(2) 0.07022(12) 0.4932(2) 0.0322(6) Uani 1 1 d . A 2
H32 H 0.6305 0.0611 0.5496 0.039 Uiso 1 1 calc R A 2
N1 N 1.04013(14) 0.17859(8) 0.61251(14) 0.0188(3) Uani 1 1 d . A 2
N2 N 1.06859(14) 0.27259(9) 0.54551(14) 0.0201(4) Uani 1 1 d . A 2
N4 N 0.90586(14) 0.28050(8) 0.68929(13) 0.0183(3) Uani 1 1 d . A 2
N3 N 0.84781(14) 0.31499(8) 0.55332(13) 0.0189(3) Uani 1 1 d . A 2
Se2 Se 0.777407(17) 0.165758(10) 0.612529(16) 0.02092(6) Uani 1 1 d . A 2
Se1 Se 0.922820(18) 0.197354(11) 0.407717(16) 0.02415(6) Uani 1 1 d . A 2
Si Si 0.92810(4) 0.23563(3) 0.57022(4) 0.01682(11) Uani 1 1 d . A 2
C57 C 1.4026(6) 0.4220(3) -0.4343(5) 0.0441(4) Uiso 0.50 1 d PD B -1
H57A H 1.3416 0.4427 -0.4012 0.053 Uiso 0.50 1 calc PR B -1
H57B H 1.4456 0.3965 -0.3883 0.053 Uiso 0.50 1 calc PR B -1
H57C H 1.3753 0.3925 -0.4845 0.053 Uiso 0.50 1 calc PR B -1
C51 C 1.5436(4) 0.5087(2) -0.4189(3) 0.0441(4) Uiso 0.50 1 d PGD B -1
H51 H 1.5480 0.4973 -0.3530 0.053 Uiso 0.50 1 calc PR B -1
C52 C 1.6082(3) 0.5589(2) -0.4553(3) 0.0441(4) Uiso 0.50 1 d PGD B -1
H52 H 1.6567 0.5819 -0.4144 0.053 Uiso 0.50 1 calc PR B -1
C53 C 1.6018(4) 0.5755(2) -0.5518(3) 0.0441(4) Uiso 0.50 1 d PGD B -1
H53 H 1.6459 0.6098 -0.5767 0.053 Uiso 0.50 1 calc PR B -1
C54 C 1.5308(4) 0.5418(2) -0.6117(2) 0.0441(4) Uiso 0.50 1 d PGD B -1
H54 H 1.5264 0.5532 -0.6776 0.053 Uiso 0.50 1 calc PR B -1
C55 C 1.4662(3) 0.4916(2) -0.5753(3) 0.0441(4) Uiso 0.50 1 d PGD B -1
H55 H 1.4176 0.4686 -0.6162 0.053 Uiso 0.50 1 calc PR B -1
C56 C 1.4726(4) 0.4750(2) -0.4788(3) 0.0441(4) Uiso 0.50 1 d PGD B -1

loop_
_atom_site_aniso_label
_atom_site_aniso_U_11
_atom_site_aniso_U_22
_atom_site_aniso_U_33
_atom_site_aniso_U_23
_atom_site_aniso_U_13
_atom_site_aniso_U_12
C1 0.0154(9) 0.0218(9) 0.0195(10) -0.0022(8) -0.0004(8) 0.0004(7)
C2 0.0147(9) 0.0223(10) 0.0272(11) 0.0013(8) 0.0003(8) 0.0005(8)
C7 0.0206(11) 0.0354(12) 0.0353(13) -0.0100(11) 0.0006(10) -0.0006(9)
C6 0.0201(11) 0.0528(16) 0.0402(15) -0.0087(13) -0.0059(11) -0.0075(11)
C5 0.0158(10) 0.0448(14) 0.0393(14) 0.0074(12) 0.0016(10) 0.0050(10)
C4 0.0228(11) 0.0318(12) 0.0311(12) 0.0031(10) 0.0070(9) 0.0072(9)
C3 0.0206(10) 0.0297(11) 0.0236(11) -0.0016(9) 0.0014(8) 0.0007(9)
C8 0.0185(10) 0.0190(9) 0.0227(10) 0.0009(8) 0.0001(8) 0.0016(7)
C9 0.0302(12) 0.0260(11) 0.0273(12) 0.0019(9) -0.0071(10) 0.0036(9)
C10 0.0297(12) 0.0219(10) 0.0311(12) -0.0022(9) -0.0025(10) -0.0003(9)
C11 0.0182(10) 0.0257(10) 0.0331(12) 0.0064(9) 0.0054(9) -0.0021(8)
C12 0.0337(14) 0.0242(11) 0.0515(17) 0.0004(11) 0.0050(12) -0.0060(10)
C13 0.0382(15) 0.0447(15) 0.0360(15) 0.0152(12) 0.0054(12) -0.0064(12)
C14 0.0138(9) 0.0182(9) 0.0231(10) -0.0016(8) 0.0001(8) -0.0010(7)
C15 0.0219(10) 0.0183(9) 0.0217(10) -0.0009(8) -0.0020(8) 0.0030(8)
C16 0.0302(12) 0.0249(11) 0.0337(13) -0.0033(10) 0.0065(10) -0.0037(9)
C17 0.0437(15) 0.0208(11) 0.0382(14) -0.0058(10) 0.0049(12) -0.0027(10)
C18 0.0359(13) 0.0266(11) 0.0282(12) -0.0064(10) 0.0012(10) 0.0100(10)
C19 0.0233(11) 0.0308(11) 0.0261(11) -0.0014(9) 0.0025(9) 0.0046(9)
C20 0.0223(10) 0.0231(10) 0.0271(11) -0.0010(9) 0.0006(9) 0.0007(8)
C21 0.0214(10) 0.0242(10) 0.0191(10) -0.0024(8) -0.0005(8) 0.0030(8)
C22 0.0258(12) 0.0393(13) 0.0288(12) -0.0022(10) -0.0070(10) -0.0052(10)
C23 0.0313(12) 0.0338(12) 0.0226(11) 0.0026(9) -0.0005(10) -0.0030(10)
C24 0.0231(10) 0.0246(10) 0.0226(11) 0.0002(9) -0.0026(9) 0.0039(8)
C25 0.0361(14) 0.0291(12) 0.0416(15) 0.0097(11) -0.0127(12) 0.0041(10)
C26 0.0208(11) 0.0467(14) 0.0338(14) 0.0031(11) -0.0074(10) 0.0014(10)
C27 0.0219(10) 0.0184(9) 0.0313(12) -0.0037(9) -0.0068(9) 0.0030(8)
C28 0.0247(11) 0.0219(10) 0.0295(12) -0.0046(9) -0.0080(9) 0.0068(8)
C29 0.0368(14) 0.0300(12) 0.0315(13) -0.0078(10) -0.0116(11) 0.0123(10)
C30 0.0487(17) 0.0281(12) 0.0450(16) -0.0145(11) -0.0262(14) 0.0095(11)
C31 0.0417(15) 0.0234(11) 0.0569(19) -0.0029(12) -0.0237(14) -0.0047(10)
C32 0.0273(12) 0.0244(11) 0.0448(15) 0.0008(10) -0.0115(11) -0.0032(9)
N1 0.0153(8) 0.0174(8) 0.0238(9) 0.0005(7) -0.0002(7) 0.0009(6)
N2 0.0140(8) 0.0209(8) 0.0253(9) 0.0018(7) 0.0011(7) 0.0002(6)
N4 0.0185(8) 0.0181(8) 0.0184(8) -0.0008(7) -0.0011(7) 0.0020(6)
N3 0.0169(8) 0.0191(8) 0.0207(9) 0.0001(7) -0.0017(7) 0.0026(6)
Se2 0.01613(10) 0.02150(10) 0.02513(11) -0.00111(8) 0.00089(8) -0.00213(8)
Se1 0.02316(11) 0.02928(12) 0.02000(11) -0.00324(9) 0.00144(8) 0.00235(9)
Si 0.0137(2) 0.0177(2) 0.0191(3) -0.0007(2) -0.0003(2) 0.0012(2)

loop_
_atom_type_symbol
_atom_type_description
_atom_type_scat_dispersion_real
_atom_type_scat_dispersion_imag
_atom_type_scat_source
C C 0.0033 0.0016 'International Tables Vol C Tables 4.2.6.8 and 6.1.1.4'
H H 0.0000 0.0000 'International Tables Vol C Tables 4.2.6.8 and 6.1.1.4'
N N 0.0061 0.0033 'International Tables Vol C Tables 4.2.6.8 and 6.1.1.4'
Si Si 0.0817 0.0704 'International Tables Vol C Tables 4.2.6.8 and 6.1.1.4'
Se Se -0.0929 2.2259 'International Tables Vol C Tables 4.2.6.8 and 6.1.1.4'

loop_
_geom_angle_atom_site_label_1
_geom_angle_atom_site_label_2
_geom_angle_atom_site_label_3
_geom_angle
N2 C1 N1 107.26(18)
N2 C1 C2 125.47(19)
N1 C1 C2 127.25(19)
N2 C1 Si 54.24(11)
N1 C1 Si 53.06(10)
C2 C1 Si 176.97(16)
C3 C2 C7 120.0(2)
C3 C2 C1 119.86(19)
C7 C2 C1 120.2(2)
C2 C7 C6 119.6(2)
C5 C6 C7 120.4(2)
C4 C5 C6 119.9(2)
C5 C4 C3 120.2(2)
C2 C3 C4 119.9(2)
N1 C8 C10 112.06(18)
N1 C8 C9 114.02(18)
C10 C8 C9 111.44(18)
N2 C11 C13 110.8(2)
N2 C11 C12 110.9(2)
C13 C11 C12 111.5(2)
N3 C14 N4 107.38(18)
N3 C14 C15 129.16(19)
N4 C14 C15 123.43(19)
N3 C14 Si 53.43(10)
N4 C14 Si 54.00(11)
C15 C14 Si 175.68(16)
C20 C15 C16 119.2(2)
C20 C15 C14 119.74(19)
C16 C15 C14 120.9(2)
C17 C16 C15 120.0(2)
C16 C17 C18 120.6(2)
C17 C18 C19 119.5(2)
C18 C19 C20 120.3(2)
C19 C20 C15 120.3(2)
N4 C21 C22 111.72(19)
N4 C21 C23 110.82(18)
C22 C21 C23 111.62(19)
N3 C24 C26 111.92(19)
N3 C24 C25 113.05(19)
C26 C24 C25 111.1(2)
C28 C27 C32 119.5(2)
C28 C27 Se2 121.88(16)
C32 C27 Se2 118.7(2)
C27 C28 C29 119.4(2)
C27 C28 Se1 122.59(17)
C29 C28 Se1 118.0(2)
C30 C29 C28 120.6(3)
C31 C30 C29 120.1(2)
C30 C31 C32 119.6(2)
C31 C32 C27 120.8(3)
C1 N1 C8 130.56(18)
C1 N1 Si 92.70(13)
C8 N1 Si 136.48(14)
C1 N2 C11 125.21(18)
C1 N2 Si 91.52(13)
C11 N2 Si 142.99(15)
C14 N4 C21 124.04(18)
C14 N4 Si 91.76(13)
C21 N4 Si 143.99(14)
C14 N3 C24 127.72(18)
C14 N3 Si 92.41(13)
C24 N3 Si 136.43(14)
C27 Se2 Si 101.97(8)
C28 Se1 Si 102.04(8)
N1 Si N3 158.92(8)
N1 Si N4 97.15(8)
N3 Si N4 68.38(8)
N1 Si N2 68.45(8)
N3 Si N2 96.97(8)
N4 Si N2 95.94(9)
N1 Si C14 130.10(8)
N3 Si C14 34.16(8)
N4 Si C14 34.24(7)
N2 Si C14 98.75(8)
N1 Si C1 34.23(8)
N3 Si C1 129.93(8)
N4 Si C1 98.82(8)
N2 Si C1 34.24(7)
C14 Si C1 119.57(7)
N1 Si Se1 96.68(6)
N3 Si Se1 98.17(6)
N4 Si Se1 166.16(6)
N2 Si Se1 88.74(7)
C14 Si Se1 132.16(6)
C1 Si Se1 92.38(6)
N1 Si Se2 97.56(6)
N3 Si Se2 96.96(6)
N4 Si Se2 87.26(6)
N2 Si Se2 165.91(6)
C14 Si Se2 91.62(6)
C1 Si Se2 131.72(6)
Se1 Si Se2 91.35(3)
C52 C51 C56 120.0
C51 C52 C53 120.0
C54 C53 C52 120.0
C53 C54 C55 120.0
C56 C55 C54 120.0
C55 C56 C51 120.0
C55 C56 C57 122.6(4)
C51 C56 C57 117.4(4)

loop_
_geom_bond_atom_site_label_1
_geom_bond_atom_site_label_2
_geom_bond_distance
C1 N2 1.334(3)
C1 N1 1.335(3)
C1 C2 1.497(3)
C1 Si 2.370(2)
C2 C3 1.394(3)
C2 C7 1.394(3)
C7 C6 1.398(3)
C6 C5 1.388(4)
C5 C4 1.386(4)
C4 C3 1.397(3)
C8 N1 1.475(3)
C8 C10 1.529(3)
C8 C9 1.532(3)
C11 N2 1.473(3)
C11 C13 1.528(4)
C11 C12 1.530(4)
C14 N3 1.330(3)
C14 N4 1.332(3)
C14 C15 1.498(3)
C14 Si 2.366(2)
C15 C20 1.396(3)
C15 C16 1.406(3)
C16 C17 1.391(4)
C17 C18 1.392(4)
C18 C19 1.394(3)
C19 C20 1.394(3)
C21 N4 1.469(3)
C21 C22 1.527(3)
C21 C23 1.531(3)
C24 N3 1.476(3)
C24 C26 1.532(3)
C24 C25 1.540(3)
C27 C28 1.394(4)
C27 C32 1.405(3)
C27 Se2 1.921(2)
C28 C29 1.405(3)
C28 Se1 1.921(2)
C29 C30 1.394(4)
C30 C31 1.386(5)
C31 C32 1.396(4)
N1 Si 1.8965(18)
N2 Si 1.9240(19)
N4 Si 1.9153(19)
N3 Si 1.9022(18)
Se2 Si 2.4142(7)
Se1 Si 2.3989(8)
C57 C56 1.513(6)
C51 C52 1.3900
C51 C56 1.3900
C52 C53 1.3900
C53 C54 1.3900
C54 C55 1.3900
C55 C56 1.3900

loop_
_geom_torsion_atom_site_label_1
_geom_torsion_atom_site_label_2
_geom_torsion_atom_site_label_3
_geom_torsion_atom_site_label_4
_geom_torsion
N2 C1 C2 C3 -105.8(3)
N1 C1 C2 C3 72.4(3)
Si C1 C2 C3 -22(3)
N2 C1 C2 C7 74.7(3)
N1 C1 C2 C7 -107.1(3)
Si C1 C2 C7 158(3)
C3 C2 C7 C6 -0.9(4)
C1 C2 C7 C6 178.6(2)
C2 C7 C6 C5 0.2(4)
C7 C6 C5 C4 0.3(4)
C6 C5 C4 C3 0.0(4)
C7 C2 C3 C4 1.2(4)
C1 C2 C3 C4 -178.3(2)
C5 C4 C3 C2 -0.7(4)
N3 C14 C15 C20 102.6(3)
N4 C14 C15 C20 -75.1(3)
Si C14 C15 C20 -23(2)
N3 C14 C15 C16 -82.1(3)
N4 C14 C15 C16 100.3(3)
Si C14 C15 C16 153(2)
C20 C15 C16 C17 -0.1(4)
C14 C15 C16 C17 -175.4(2)
C15 C16 C17 C18 0.0(4)
C16 C17 C18 C19 -0.2(4)
C17 C18 C19 C20 0.4(4)
C18 C19 C20 C15 -0.5(4)
C16 C15 C20 C19 0.3(3)
C14 C15 C20 C19 175.7(2)
C32 C27 C28 C29 0.4(3)
Se2 C27 C28 C29 -179.78(16)
C32 C27 C28 Se1 179.91(16)
Se2 C27 C28 Se1 -0.3(3)
C27 C28 C29 C30 -0.1(3)
Se1 C28 C29 C30 -179.56(18)
C28 C29 C30 C31 -0.1(4)
C29 C30 C31 C32 -0.1(4)
C30 C31 C32 C27 0.5(4)
C28 C27 C32 C31 -0.7(3)
Se2 C27 C32 C31 179.56(19)
N2 C1 N1 C8 177.1(2)
C2 C1 N1 C8 -1.3(4)
Si C1 N1 C8 174.9(3)
N2 C1 N1 Si 2.25(18)
C2 C1 N1 Si -176.2(2)
C10 C8 N1 C1 -85.9(3)
C9 C8 N1 C1 41.9(3)
C10 C8 N1 Si 86.7(3)
C9 C8 N1 Si -145.58(19)
N1 C1 N2 C11 -177.4(2)
C2 C1 N2 C11 1.1(3)
Si C1 N2 C11 -175.2(2)
N1 C1 N2 Si -2.22(17)
C2 C1 N2 Si 176.29(19)
C13 C11 N2 C1 117.2(2)
C12 C11 N2 C1 -118.4(2)
C13 C11 N2 Si -54.7(3)
C12 C11 N2 Si 69.7(3)
N3 C14 N4 C21 173.59(19)
C15 C14 N4 C21 -8.3(3)
Si C14 N4 C21 175.9(2)
N3 C14 N4 Si -2.33(17)
C15 C14 N4 Si 175.77(18)
C22 C21 N4 C14 -109.0(2)
C23 C21 N4 C14 125.9(2)
C22 C21 N4 Si 64.1(3)
C23 C21 N4 Si -61.1(3)
N4 C14 N3 C24 164.01(19)
C15 C14 N3 C24 -13.9(4)
Si C14 N3 C24 161.7(2)
N4 C14 N3 Si 2.35(17)
C15 C14 N3 Si -175.6(2)
C26 C24 N3 C14 -58.1(3)
C25 C24 N3 C14 68.3(3)
C26 C24 N3 Si 94.8(3)
C25 C24 N3 Si -138.8(2)
C28 C27 Se2 Si -2.66(19)
C32 C27 Se2 Si 177.12(16)
C27 C28 Se1 Si 3.12(19)
C29 C28 Se1 Si -177.40(16)
C1 N1 Si N3 -50.2(3)
C8 N1 Si N3 135.5(2)
C1 N1 Si N4 -95.19(14)
C8 N1 Si N4 90.5(2)
C1 N1 Si N2 -1.60(12)
C8 N1 Si N2 -176.0(2)
C1 N1 Si C14 -84.79(15)
C8 N1 Si C14 100.9(2)
C8 N1 Si C1 -174.3(3)
C1 N1 Si Se1 84.38(12)
C8 N1 Si Se1 -90.0(2)
C1 N1 Si Se2 176.64(12)
C8 N1 Si Se2 2.3(2)
C14 N3 Si N1 -50.7(3)
C24 N3 Si N1 150.5(2)
C14 N3 Si N4 -1.67(12)
C24 N3 Si N4 -160.5(2)
C14 N3 Si N2 -95.32(14)
C24 N3 Si N2 105.8(2)
C24 N3 Si C14 -158.8(3)
C14 N3 Si C1 -84.98(15)
C24 N3 Si C1 116.2(2)
C14 N3 Si Se1 174.95(11)
C24 N3 Si Se1 16.1(2)
C14 N3 Si Se2 82.57(12)
C24 N3 Si Se2 -76.3(2)
C14 N4 Si N1 165.79(13)
C21 N4 Si N1 -8.5(3)
C14 N4 Si N3 1.67(12)
C21 N4 Si N3 -172.6(3)
C14 N4 Si N2 96.83(13)
C21 N4 Si N2 -77.4(3)
C21 N4 Si C14 -174.2(3)
C14 N4 Si C1 131.25(13)
C21 N4 Si C1 -43.0(3)
C14 N4 Si Se1 -12.4(3)
C21 N4 Si Se1 173.33(19)
C14 N4 Si Se2 -96.93(12)
C21 N4 Si Se2 88.8(2)
C1 N2 Si N1 1.60(13)
C11 N2 Si N1 175.1(3)
C1 N2 Si N3 165.84(13)
C11 N2 Si N3 -20.7(3)
C1 N2 Si N4 96.97(14)
C11 N2 Si N4 -89.6(3)
C1 N2 Si C14 131.39(13)
C11 N2 Si C14 -55.2(3)
C11 N2 Si C1 173.5(3)
C1 N2 Si Se1 -96.09(13)
C11 N2 Si Se1 77.4(3)
C1 N2 Si Se2 -5.6(3)
C11 N2 Si Se2 167.9(2)
N3 C14 Si N1 158.66(13)
N4 C14 Si N1 -18.57(17)
C15 C14 Si N1 -73(2)
N4 C14 Si N3 -177.2(2)
C15 C14 Si N3 128(2)
N3 C14 Si N4 177.2(2)
C15 C14 Si N4 -55(2)
N3 C14 Si N2 89.53(14)
N4 C14 Si N2 -87.70(14)
C15 C14 Si N2 -142(2)
N3 C14 Si C1 118.56(13)
N4 C14 Si C1 -58.67(15)
C15 C14 Si C1 -113(2)
N3 C14 Si Se1 -6.75(15)
N4 C14 Si Se1 176.02(11)
C15 C14 Si Se1 121(2)
N3 C14 Si Se2 -100.04(12)
N4 C14 Si Se2 82.73(12)
C15 C14 Si Se2 28(2)
N2 C1 Si N1 -177.3(2)
C2 C1 Si N1 97(3)
N2 C1 Si N3 -18.47(17)
N1 C1 Si N3 158.88(14)
C2 C1 Si N3 -104(3)
N2 C1 Si N4 -87.59(14)
N1 C1 Si N4 89.75(14)
C2 C1 Si N4 -173(3)
N1 C1 Si N2 177.3(2)
C2 C1 Si N2 -86(3)
N2 C1 Si C14 -58.49(15)
N1 C1 Si C14 118.86(14)
C2 C1 Si C14 -144(3)
N2 C1 Si Se1 84.26(13)
N1 C1 Si Se1 -98.40(13)
C2 C1 Si Se1 -1(3)
N2 C1 Si Se2 178.19(11)
N1 C1 Si Se2 -4.46(16)
C2 C1 Si Se2 93(3)
C28 Se1 Si N1 94.23(9)
C28 Se1 Si N3 -100.78(9)
C28 Se1 Si N4 -87.6(3)
C28 Se1 Si N2 162.36(8)
C28 Se1 Si C14 -96.95(10)
C28 Se1 Si C1 128.31(8)
C28 Se1 Si Se2 -3.54(7)
C27 Se2 Si N1 -93.48(9)
C27 Se2 Si N3 101.84(9)
C27 Se2 Si N4 169.67(8)
C27 Se2 Si N2 -86.8(3)
C27 Se2 Si C14 135.69(8)
C27 Se2 Si C1 -90.95(10)
C27 Se2 Si Se1 3.45(7)
C56 C51 C52 C53 0.0
C51 C52 C53 C54 0.0
C52 C53 C54 C55 0.0
C53 C54 C55 C56 0.0
C54 C55 C56 C51 0.0
C54 C55 C56 C57 178.5(5)
C52 C51 C56 C55 0.0
C52 C51 C56 C57 -178.5(5)
